data_4117685
loop_
_publ_author_name
'Sebastien Monfette'
'Zo\"e R. Turner'
'Scott P. Semproni'
'Paul J. Chirik'

_publ_section_title
;
 Enantiopure C1-Symmetric Bis(imino)pyridine Cobalt Complexes for
 Asymmetric Alkene Hydrogenation
;
_journal_name_full 'Journal of the American Chemical Society'
_journal_page_first 4561
_journal_page_last 4564
_journal_paper_doi 10.1021/ja300503k
_journal_volume 134
_journal_year 2012
_chemical_absolute_configuration ad
_chemical_formula_moiety 'C29 H40 Co N3'
_chemical_formula_sum 'C29 H40 Co N3'
_chemical_formula_weight 489.57
_chemical_name_systematic
;
 ?
;
_space_group_IT_number 4
_symmetry_cell_setting monoclinic
_symmetry_space_group_name_Hall 'P 2yb'
_symmetry_space_group_name_H-M 'P 1 21 1'
_atom_sites_solution_hydrogens geom
_atom_sites_solution_primary direct
_atom_sites_solution_secondary difmap
_audit_creation_method SHELXL-97
_cell_angle_alpha 90.00
_cell_angle_beta 91.336(3)
_cell_angle_gamma 90.00
_cell_formula_units_Z 2
_cell_length_a 12.359(2)
_cell_length_b 8.3869(14)
_cell_length_c 12.548(2)
_cell_measurement_reflns_used 2120
_cell_measurement_temperature 100(2)
_cell_measurement_theta_max 27.50
_cell_measurement_theta_min 2.94
_cell_volume 1300.3(4)
_computing_cell_refinement 'BRUKER, APEX II SOFTWARE SUITE'
_computing_data_collection 'BRUKER, APEX II SOFTWARE SUITE'
_computing_data_reduction 'BRUKER, APEX II SOFTWARE SUITE'
_computing_molecular_graphics 'Ortep-3 for Windows (Farrugia, 1997)'
_computing_structure_refinement 'SHELXL-97 (Sheldrick, 2008)'
_computing_structure_solution 'SIR-92 (Giacovazzo, 1994)'
_diffrn_ambient_temperature 100(2)
_diffrn_measured_fraction_theta_full 0.985
_diffrn_measured_fraction_theta_max 0.985
_diffrn_measurement_device_type 'Bruker APEX-II CCD'
_diffrn_measurement_method 'phi scans'
_diffrn_radiation_monochromator graphite
_diffrn_radiation_source 'fine-focus sealed tube'
_diffrn_radiation_type MoK\a
_diffrn_radiation_wavelength 0.71073
_diffrn_reflns_av_R_equivalents 0.0237
_diffrn_reflns_av_sigmaI/netI 0.0540
_diffrn_reflns_limit_h_max 14
_diffrn_reflns_limit_h_min -15
_diffrn_reflns_limit_k_max 10
_diffrn_reflns_limit_k_min -10
_diffrn_reflns_limit_l_max 16
_diffrn_reflns_limit_l_min -16
_diffrn_reflns_number 8344
_diffrn_reflns_theta_full 27.50
_diffrn_reflns_theta_max 27.50
_diffrn_reflns_theta_min 2.94
_diffrn_standards_number 0
_exptl_absorpt_coefficient_mu 0.681
_exptl_absorpt_correction_T_max 0.9667
_exptl_absorpt_correction_T_min 0.8375
_exptl_absorpt_correction_type multi-scan
_exptl_absorpt_process_details 'sadabs 2008/2'
_exptl_crystal_colour purple
_exptl_crystal_density_diffrn 1.250
_exptl_crystal_description block
_exptl_crystal_F_000 524
_exptl_crystal_size_max 0.27
_exptl_crystal_size_mid 0.06
_exptl_crystal_size_min 0.05
_refine_diff_density_max 0.560
_refine_diff_density_min -0.344
_refine_diff_density_rms 0.080
_refine_ls_abs_structure_details 'Flack H D (1983), Acta Cryst. A39, 876-881, 2159 Friedel Pairs'
_refine_ls_abs_structure_Flack 0.062(17)
_refine_ls_extinction_method none
_refine_ls_goodness_of_fit_ref 1.115
_refine_ls_hydrogen_treatment constr
_refine_ls_matrix_type full
_refine_ls_number_parameters 317
_refine_ls_number_reflns 5306
_refine_ls_number_restraints 1
_refine_ls_restrained_S_all 1.115
_refine_ls_R_factor_all 0.0438
_refine_ls_R_factor_gt 0.0377
_refine_ls_shift/su_max 0.000
_refine_ls_shift/su_mean 0.000
_refine_ls_structure_factor_coef Fsqd
_refine_ls_weighting_details 'calc w=1/[\s^2^(Fo^2^)+(0.0613P)^2^+0.1076P] where P=(Fo^2^+2Fc^2^)/3'
_refine_ls_weighting_scheme calc
_refine_ls_wR_factor_gt 0.0936
_refine_ls_wR_factor_ref 0.1112
_reflns_number_gt 4876
_reflns_number_total 5306
_reflns_threshold_expression >2\s(I)
_cod_data_source_file ja300503k_si_001_4.cif
_cod_data_source_block sm14
_cod_database_code 4117685

loop_
_symmetry_equiv_pos_as_xyz
'x, y, z'
'-x, y+1/2, -z'

loop_
_atom_site_label
_atom_site_type_symbol
_atom_site_fract_x
_atom_site_fract_y
_atom_site_fract_z
_atom_site_U_iso_or_equiv
_atom_site_adp_type
_atom_site_occupancy
_atom_site_symmetry_multiplicity
_atom_site_calc_flag
_atom_site_refinement_flags
_atom_site_disorder_assembly
_atom_site_disorder_group
C1 C -0.0007(3) 0.5353(4) 0.0447(3) 0.0276(7) Uani 1 1 d . . .
H1A H 0.0478 0.4610 0.0090 0.041 Uiso 1 1 calc R . .
H1B H -0.0204 0.6223 -0.0041 0.041 Uiso 1 1 calc R . .
H1C H -0.0662 0.4787 0.0657 0.041 Uiso 1 1 calc R . .
C2 C 0.0555(3) 0.6021(4) 0.1417(2) 0.0208(6) Uani 1 1 d . . .
C3 C -0.0027(2) 0.6993(4) 0.2170(2) 0.0213(7) Uani 1 1 d . . .
C4 C -0.1093(3) 0.7544(4) 0.2142(3) 0.0282(7) Uani 1 1 d . . .
H4 H -0.1568 0.7293 0.1559 0.034 Uiso 1 1 calc R . .
C5 C -0.1445(3) 0.8470(4) 0.2985(3) 0.0326(8) Uani 1 1 d . . .
H5 H -0.2164 0.8870 0.2971 0.039 Uiso 1 1 calc R . .
C6 C -0.0753(3) 0.8822(4) 0.3858(3) 0.0300(8) Uani 1 1 d . . .
H6 H -0.1006 0.9434 0.4439 0.036 Uiso 1 1 calc R . .
C7 C 0.0300(3) 0.8265(4) 0.3859(3) 0.0215(6) Uani 1 1 d . . .
C8 C 0.1179(3) 0.8477(4) 0.4614(3) 0.0247(7) Uani 1 1 d . . .
C9 C 0.1074(3) 0.9413(5) 0.5632(3) 0.0358(9) Uani 1 1 d . . .
H9A H 0.1297 0.8745 0.6239 0.054 Uiso 1 1 calc R . .
H9B H 0.0320 0.9743 0.5711 0.054 Uiso 1 1 calc R . .
H9C H 0.1539 1.0359 0.5608 0.054 Uiso 1 1 calc R . .
C10 C 0.2242(2) 0.4809(4) 0.1035(2) 0.0187(6) Uani 1 1 d . . .
C11 C 0.2536(3) 0.3298(4) 0.1430(3) 0.0232(7) Uani 1 1 d . . .
C12 C 0.3246(3) 0.2397(4) 0.0836(3) 0.0326(8) Uani 1 1 d . . .
H12 H 0.3461 0.1375 0.1089 0.039 Uiso 1 1 calc R . .
C13 C 0.3649(3) 0.2954(4) -0.0121(3) 0.0331(8) Uani 1 1 d . . .
H13 H 0.4127 0.2313 -0.0520 0.040 Uiso 1 1 calc R . .
C14 C 0.3349(3) 0.4449(5) -0.0484(3) 0.0284(7) Uani 1 1 d . . .
H14 H 0.3627 0.4823 -0.1137 0.034 Uiso 1 1 calc R . .
C15 C 0.2649(3) 0.5425(4) 0.0079(3) 0.0201(7) Uani 1 1 d . B .
C16 C 0.2099(3) 0.2698(4) 0.2483(3) 0.0279(7) Uani 1 1 d . . .
H16 H 0.2000 0.3651 0.2949 0.034 Uiso 1 1 calc R . .
C17 C 0.1013(3) 0.1929(5) 0.2337(3) 0.0359(8) Uani 1 1 d . . .
H17A H 0.0519 0.2666 0.1964 0.054 Uiso 1 1 calc R . .
H17B H 0.0722 0.1665 0.3035 0.054 Uiso 1 1 calc R . .
H17C H 0.1085 0.0952 0.1916 0.054 Uiso 1 1 calc R . .
C18 C 0.2892(3) 0.1556(6) 0.3082(3) 0.0398(9) Uani 1 1 d . . .
H18A H 0.2662 0.1424 0.3819 0.060 Uiso 1 1 calc R . .
H18B H 0.3624 0.2007 0.3081 0.060 Uiso 1 1 calc R . .
H18C H 0.2891 0.0517 0.2725 0.060 Uiso 1 1 calc R . .
C19 C 0.2389(3) 0.7084(3) -0.0305(2) 0.0236(7) Uani 1 1 d . . .
H19 H 0.1785 0.7555 0.0108 0.028 Uiso 1 1 calc R A 1
C20 C 0.2145(4) 0.7171(5) -0.1494(3) 0.0432(10) Uani 1 1 d . B .
H20A H 0.1985 0.8277 -0.1696 0.065 Uiso 1 1 calc R . .
H20B H 0.1518 0.6497 -0.1671 0.065 Uiso 1 1 calc R . .
H20C H 0.2773 0.6795 -0.1884 0.065 Uiso 1 1 calc R . .
C21 C 0.3429(13) 0.8160(18) -0.0216(15) 0.030(3) Uani 0.45(5) 1 d P B 1
H21A H 0.3234 0.9269 -0.0375 0.045 Uiso 0.45(5) 1 calc PR B 1
H21B H 0.3963 0.7790 -0.0726 0.045 Uiso 0.45(5) 1 calc PR B 1
H21C H 0.3739 0.8092 0.0509 0.045 Uiso 0.45(5) 1 calc PR B 1
C21A C 0.306(2) 0.8301(15) 0.014(2) 0.050(6) Uani 0.55(5) 1 d P B 2
H21D H 0.2983 0.8326 0.0916 0.074 Uiso 0.55(5) 1 calc PR B 2
H21E H 0.2851 0.9335 -0.0162 0.074 Uiso 0.55(5) 1 calc PR B 2
H21F H 0.3820 0.8079 -0.0025 0.074 Uiso 0.55(5) 1 calc PR B 2
C22 C 0.3106(3) 0.7829(4) 0.4918(2) 0.0250(7) Uani 1 1 d . . .
H22 H 0.3207 0.8887 0.5274 0.030 Uiso 1 1 calc R . .
C23 C 0.3991(3) 0.7533(5) 0.4122(3) 0.0339(8) Uani 1 1 d . . .
H23 H 0.4054 0.8583 0.3751 0.041 Uiso 1 1 calc R . .
C24 C 0.5104(3) 0.7263(4) 0.4565(3) 0.0293(7) Uani 1 1 d . . .
H24A H 0.5098 0.6308 0.5029 0.035 Uiso 1 1 calc R . .
H24B H 0.5317 0.8187 0.5014 0.035 Uiso 1 1 calc R . .
C25 C 0.5939(3) 0.7031(6) 0.3723(3) 0.0443(11) Uani 1 1 d . . .
H25A H 0.6109 0.8085 0.3412 0.053 Uiso 1 1 calc R . .
H25B H 0.6611 0.6622 0.4071 0.053 Uiso 1 1 calc R . .
C26 C 0.5625(3) 0.5938(6) 0.2846(3) 0.0410(10) Uani 1 1 d . . .
H26A H 0.5695 0.4827 0.3106 0.049 Uiso 1 1 calc R . .
H26B H 0.6137 0.6076 0.2258 0.049 Uiso 1 1 calc R . .
C27 C 0.4461(3) 0.6189(5) 0.2401(3) 0.0331(8) Uani 1 1 d . . .
H27A H 0.4454 0.7139 0.1933 0.040 Uiso 1 1 calc R . .
H27B H 0.4258 0.5257 0.1955 0.040 Uiso 1 1 calc R . .
C28 C 0.3625(2) 0.6405(4) 0.3228(3) 0.0280(9) Uani 1 1 d . . .
H28 H 0.3648 0.5349 0.3598 0.034 Uiso 1 1 calc R . .
C29 C 0.3089(3) 0.6426(5) 0.5779(3) 0.0409(11) Uani 1 1 d . . .
H29A H 0.2479 0.6585 0.6253 0.061 Uiso 1 1 calc R . .
H29B H 0.3768 0.6434 0.6198 0.061 Uiso 1 1 calc R . .
H29C H 0.3009 0.5399 0.5413 0.061 Uiso 1 1 calc R . .
N1 N 0.1575(2) 0.5793(3) 0.16942(19) 0.0165(5) Uani 1 1 d . . .
N2 N 0.0642(2) 0.7349(3) 0.3015(2) 0.0199(5) Uani 1 1 d . . .
N3 N 0.2087(2) 0.7786(3) 0.4305(2) 0.0211(5) Uani 1 1 d . . .
Co1 Co 0.20559(3) 0.67282(5) 0.30130(3) 0.01581(10) Uani 1 1 d . . .

loop_
_atom_site_aniso_label
_atom_site_aniso_U_11
_atom_site_aniso_U_22
_atom_site_aniso_U_33
_atom_site_aniso_U_23
_atom_site_aniso_U_13
_atom_site_aniso_U_12
C1 0.0258(17) 0.0305(17) 0.0260(17) 0.0040(14) -0.0106(13) -0.0035(14)
C2 0.0203(15) 0.0209(14) 0.0211(15) 0.0050(12) -0.0030(12) -0.0013(12)
C3 0.0185(13) 0.0200(19) 0.0256(14) 0.0075(12) 0.0016(11) -0.0013(12)
C4 0.0188(15) 0.0277(17) 0.0382(19) 0.0114(15) -0.0006(13) -0.0002(13)
C5 0.0209(17) 0.0288(18) 0.048(2) 0.0137(16) 0.0092(15) 0.0056(14)
C6 0.0294(18) 0.0227(16) 0.038(2) 0.0069(15) 0.0155(16) 0.0096(14)
C7 0.0243(16) 0.0159(13) 0.0249(16) 0.0035(12) 0.0106(12) 0.0012(12)
C8 0.0336(18) 0.0165(14) 0.0247(16) -0.0012(12) 0.0116(14) 0.0000(13)
C9 0.041(2) 0.0316(19) 0.035(2) -0.0148(16) 0.0161(17) 0.0002(17)
C10 0.0205(14) 0.0182(14) 0.0173(14) -0.0034(11) -0.0045(12) -0.0002(12)
C11 0.0291(17) 0.0176(14) 0.0223(15) -0.0027(12) -0.0090(13) 0.0010(13)
C12 0.042(2) 0.0223(15) 0.0328(18) -0.0057(15) -0.0073(16) 0.0091(16)
C13 0.037(2) 0.0280(17) 0.0343(19) -0.0140(15) -0.0019(15) 0.0116(16)
C14 0.0298(18) 0.0335(19) 0.0218(17) -0.0100(15) 0.0011(13) 0.0006(16)
C15 0.0209(16) 0.0225(16) 0.0167(15) -0.0049(12) -0.0029(12) 0.0006(13)
C16 0.044(2) 0.0167(15) 0.0232(17) 0.0007(12) -0.0061(14) -0.0012(14)
C17 0.0432(18) 0.033(2) 0.0318(17) 0.0119(17) -0.0059(14) -0.0035(18)
C18 0.054(2) 0.029(2) 0.0359(18) 0.0079(17) -0.0178(16) 0.006(2)
C19 0.0323(16) 0.0218(19) 0.0166(13) 0.0003(11) 0.0006(11) 0.0021(12)
C20 0.069(3) 0.039(2) 0.0205(17) -0.0023(14) -0.0058(17) 0.0095(19)
C21 0.032(6) 0.022(5) 0.036(7) 0.002(4) 0.006(5) -0.007(4)
C21A 0.067(12) 0.025(4) 0.055(10) 0.001(5) -0.042(9) -0.007(6)
C22 0.0306(17) 0.0255(15) 0.0189(15) -0.0078(12) 0.0014(13) -0.0068(14)
C23 0.0262(18) 0.051(2) 0.0240(17) -0.0061(16) -0.0083(14) 0.0112(16)
C24 0.0244(16) 0.0380(18) 0.0253(16) -0.0016(13) -0.0058(13) -0.0093(14)
C25 0.0224(16) 0.058(3) 0.051(2) 0.004(2) -0.0144(15) 0.0016(18)
C26 0.0189(17) 0.076(3) 0.0278(18) -0.0060(19) 0.0020(14) -0.0004(18)
C27 0.0216(16) 0.055(2) 0.0223(16) -0.0032(15) -0.0042(13) 0.0088(15)
C28 0.0176(14) 0.040(3) 0.0269(15) -0.0083(14) 0.0018(11) -0.0008(13)
C29 0.042(2) 0.054(3) 0.0269(17) 0.0025(17) -0.0006(14) 0.009(2)
N1 0.0169(12) 0.0166(12) 0.0160(12) -0.0006(9) -0.0018(9) -0.0002(10)
N2 0.0191(12) 0.0192(11) 0.0217(12) 0.0056(10) 0.0049(10) 0.0017(10)
N3 0.0248(14) 0.0179(12) 0.0209(13) -0.0015(10) 0.0067(10) 0.0004(10)
Co1 0.01511(17) 0.01679(16) 0.01558(17) -0.00236(18) 0.00156(11) -0.00008(19)

loop_
_atom_type_symbol
_atom_type_description
_atom_type_scat_dispersion_real
_atom_type_scat_dispersion_imag
_atom_type_scat_source
C C 0.0033 0.0016 'International Tables Vol C Tables 4.2.6.8 and 6.1.1.4'
H H 0.0000 0.0000 'International Tables Vol C Tables 4.2.6.8 and 6.1.1.4'
N N 0.0061 0.0033 'International Tables Vol C Tables 4.2.6.8 and 6.1.1.4'
Fe Fe 0.3463 0.8444 'International Tables Vol C Tables 4.2.6.8 and 6.1.1.4'
Co Co 0.3494 0.9721 'International Tables Vol C Tables 4.2.6.8 and 6.1.1.4'

loop_
_geom_angle_atom_site_label_1
_geom_angle_atom_site_label_2
_geom_angle_atom_site_label_3
_geom_angle
C2 C1 H1A 109.5
C2 C1 H1B 109.5
H1A C1 H1B 109.5
C2 C1 H1C 109.5
H1A C1 H1C 109.5
H1B C1 H1C 109.5
N1 C2 C3 113.3(3)
N1 C2 C1 125.8(3)
C3 C2 C1 120.8(3)
N2 C3 C4 120.2(3)
N2 C3 C2 109.2(3)
C4 C3 C2 130.6(3)
C5 C4 C3 118.5(3)
C5 C4 H4 120.8
C3 C4 H4 120.8
C4 C5 C6 121.0(3)
C4 C5 H5 119.5
C6 C5 H5 119.5
C7 C6 C5 119.0(3)
C7 C6 H6 120.5
C5 C6 H6 120.5
C6 C7 N2 119.5(3)
C6 C7 C8 131.0(3)
N2 C7 C8 109.5(3)
N3 C8 C7 112.6(3)
N3 C8 C9 124.3(3)
C7 C8 C9 123.1(3)
C8 C9 H9A 109.5
C8 C9 H9B 109.5
H9A C9 H9B 109.5
C8 C9 H9C 109.5
H9A C9 H9C 109.5
H9B C9 H9C 109.5
C11 C10 C15 122.4(3)
C11 C10 N1 117.4(3)
C15 C10 N1 119.9(3)
C12 C11 C10 117.5(3)
C12 C11 C16 121.8(3)
C10 C11 C16 120.7(3)
C11 C12 C13 121.6(3)
C11 C12 H12 119.2
C13 C12 H12 119.2
C14 C13 C12 119.3(3)
C14 C13 H13 120.3
C12 C13 H13 120.3
C13 C14 C15 122.1(3)
C13 C14 H14 119.0
C15 C14 H14 119.0
C14 C15 C10 117.0(3)
C14 C15 C19 120.8(3)
C10 C15 C19 122.2(3)
C17 C16 C11 111.8(3)
C17 C16 C18 110.4(3)
C11 C16 C18 113.0(3)
C17 C16 H16 107.1
C11 C16 H16 107.1
C18 C16 H16 107.1
C16 C17 H17A 109.5
C16 C17 H17B 109.5
H17A C17 H17B 109.5
C16 C17 H17C 109.5
H17A C17 H17C 109.5
H17B C17 H17C 109.5
C16 C18 H18A 109.5
C16 C18 H18B 109.5
H18A C18 H18B 109.5
C16 C18 H18C 109.5
H18A C18 H18C 109.5
H18B C18 H18C 109.5
C21A C19 C15 114.8(5)
C21A C19 C20 116.9(11)
C15 C19 C20 113.2(3)
C21A C19 C21 24.6(10)
C15 C19 C21 109.9(6)
C20 C19 C21 100.7(7)
C21A C19 H19 87.2
C15 C19 H19 110.9
C20 C19 H19 110.9
C21 C19 H19 110.9
C19 C20 H20A 109.5
C19 C20 H20B 109.5
H20A C20 H20B 109.5
C19 C20 H20C 109.5
H20A C20 H20C 109.5
H20B C20 H20C 109.5
C19 C21 H21A 109.5
C19 C21 H21B 109.5
C19 C21 H21C 109.5
C19 C21A H21D 109.5
C19 C21A H21E 109.5
H21D C21A H21E 109.5
C19 C21A H21F 109.5
H21D C21A H21F 109.5
H21E C21A H21F 109.5
N3 C22 C23 106.0(2)
N3 C22 C29 108.2(3)
C23 C22 C29 110.2(3)
N3 C22 H22 110.8
C23 C22 H22 110.8
C29 C22 H22 110.8
C24 C23 C22 116.9(3)
C24 C23 C28 115.8(3)
C22 C23 C28 112.2(3)
C24 C23 H23 103.1
C22 C23 H23 103.1
C28 C23 H23 103.1
C23 C24 C25 113.6(3)
C23 C24 H24A 108.9
C25 C24 H24A 108.9
C23 C24 H24B 108.9
C25 C24 H24B 108.9
H24A C24 H24B 107.7
C26 C25 C24 115.5(3)
C26 C25 H25A 108.4
C24 C25 H25A 108.4
C26 C25 H25B 108.4
C24 C25 H25B 108.4
H25A C25 H25B 107.5
C25 C26 C27 114.3(3)
C25 C26 H26A 108.7
C27 C26 H26A 108.7
C25 C26 H26B 108.7
C27 C26 H26B 108.7
H26A C26 H26B 107.6
C28 C27 C26 114.8(3)
C28 C27 H27A 108.6
C26 C27 H27A 108.6
C28 C27 H27B 108.6
C26 C27 H27B 108.6
H27A C27 H27B 107.6
C27 C28 C23 112.8(3)
C27 C28 Co1 128.0(2)
C23 C28 Co1 106.8(2)
C27 C28 H28 101.7
C23 C28 H28 101.7
Co1 C28 H28 101.7
C22 C29 H29A 109.5
C22 C29 H29B 109.5
H29A C29 H29B 109.5
C22 C29 H29C 109.5
H29A C29 H29C 109.5
H29B C29 H29C 109.5
C2 N1 C10 119.3(3)
C2 N1 Co1 116.5(2)
C10 N1 Co1 124.12(19)
C3 N2 C7 121.8(3)
C3 N2 Co1 120.1(2)
C7 N2 Co1 118.0(2)
C8 N3 C22 124.0(3)
C8 N3 Co1 117.7(2)
C22 N3 Co1 118.3(2)
N2 Co1 N3 82.07(12)
N2 Co1 N1 80.79(12)
N3 Co1 N1 162.83(11)
N2 Co1 C28 168.31(13)
N3 Co1 C28 86.88(13)
N1 Co1 C28 110.29(12)

loop_
_geom_bond_atom_site_label_1
_geom_bond_atom_site_label_2
_geom_bond_distance
C1 C2 1.496(4)
C1 H1A 0.9800
C1 H1B 0.9800
C1 H1C 0.9800
C2 N1 1.315(4)
C2 C3 1.451(4)
C3 N2 1.363(4)
C3 C4 1.396(4)
C4 C5 1.390(5)
C4 H4 0.9500
C5 C6 1.405(6)
C5 H5 0.9500
C6 C7 1.383(5)
C6 H6 0.9500
C7 N2 1.383(4)
C7 C8 1.436(5)
C8 N3 1.329(4)
C8 C9 1.507(5)
C9 H9A 0.9800
C9 H9B 0.9800
C9 H9C 0.9800
C10 C11 1.406(4)
C10 C15 1.410(5)
C10 N1 1.441(4)
C11 C12 1.388(5)
C11 C16 1.524(5)
C12 C13 1.392(6)
C12 H12 0.9500
C13 C14 1.382(5)
C13 H13 0.9500
C14 C15 1.394(5)
C14 H14 0.9500
C15 C19 1.505(4)
C16 C17 1.497(5)
C16 C18 1.552(5)
C16 H16 1.0000
C17 H17A 0.9800
C17 H17B 0.9800
C17 H17C 0.9800
C18 H18A 0.9800
C18 H18B 0.9800
C18 H18C 0.9800
C19 C21A 1.423(12)
C19 C20 1.518(5)
C19 C21 1.572(14)
C19 H19 1.0000
C20 H20A 0.9800
C20 H20B 0.9800
C20 H20C 0.9800
C21 H21A 0.9800
C21 H21B 0.9800
C21 H21C 0.9800
C21A H21D 0.9800
C21A H21E 0.9800
C21A H21F 0.9800
C22 N3 1.461(4)
C22 C23 1.518(5)
C22 C29 1.598(5)
C22 H22 1.0000
C23 C24 1.489(5)
C23 C28 1.528(5)
C23 H23 1.0000
C24 C25 1.507(5)
C24 H24A 0.9900
C24 H24B 0.9900
C25 C26 1.477(6)
C25 H25A 0.9900
C25 H25B 0.9900
C26 C27 1.546(5)
C26 H26A 0.9900
C26 H26B 0.9900
C27 C28 1.492(4)
C27 H27A 0.9900
C27 H27B 0.9900
C28 Co1 1.971(3)
C28 H28 1.0000
C29 H29A 0.9800
C29 H29B 0.9800
C29 H29C 0.9800
N1 Co1 1.913(2)
N2 Co1 1.823(3)
N3 Co1 1.847(3)

loop_
_geom_torsion_atom_site_label_1
_geom_torsion_atom_site_label_2
_geom_torsion_atom_site_label_3
_geom_torsion_atom_site_label_4
_geom_torsion
N1 C2 C3 N2 -3.3(4)
C1 C2 C3 N2 175.5(3)
N1 C2 C3 C4 177.3(3)
C1 C2 C3 C4 -3.9(5)
N2 C3 C4 C5 0.6(4)
C2 C3 C4 C5 180.0(3)
C3 C4 C5 C6 -1.1(5)
C4 C5 C6 C7 1.5(5)
C5 C6 C7 N2 -1.4(5)
C5 C6 C7 C8 177.9(3)
C6 C7 C8 N3 -177.9(3)
N2 C7 C8 N3 1.5(4)
C6 C7 C8 C9 1.0(5)
N2 C7 C8 C9 -179.6(3)
C15 C10 C11 C12 -0.6(5)
N1 C10 C11 C12 -175.1(3)
C15 C10 C11 C16 178.4(3)
N1 C10 C11 C16 3.8(4)
C10 C11 C12 C13 -0.5(5)
C16 C11 C12 C13 -179.5(3)
C11 C12 C13 C14 0.8(6)
C12 C13 C14 C15 0.0(6)
C13 C14 C15 C10 -1.0(5)
C13 C14 C15 C19 176.3(3)
C11 C10 C15 C14 1.3(5)
N1 C10 C15 C14 175.7(3)
C11 C10 C15 C19 -176.0(3)
N1 C10 C15 C19 -1.6(4)
C12 C11 C16 C17 -95.9(4)
C10 C11 C16 C17 85.2(4)
C12 C11 C16 C18 29.4(5)
C10 C11 C16 C18 -149.6(3)
C14 C15 C19 C21A -93.0(17)
C10 C15 C19 C21A 84.2(17)
C14 C15 C19 C20 44.8(5)
C10 C15 C19 C20 -138.0(4)
C14 C15 C19 C21 -66.9(8)
C10 C15 C19 C21 110.3(8)
N3 C22 C23 C24 -170.7(3)
C29 C22 C23 C24 -53.8(4)
N3 C22 C23 C28 -33.4(4)
C29 C22 C23 C28 83.5(4)
C22 C23 C24 C25 -178.1(3)
C28 C23 C24 C25 46.1(5)
C23 C24 C25 C26 -45.6(5)
C24 C25 C26 C27 44.5(5)
C25 C26 C27 C28 -44.4(5)
C26 C27 C28 C23 44.2(5)
C26 C27 C28 Co1 -179.2(3)
C24 C23 C28 C27 -46.1(5)
C22 C23 C28 C27 176.1(3)
C24 C23 C28 Co1 168.3(3)
C22 C23 C28 Co1 30.5(4)
C3 C2 N1 C10 178.2(3)
C1 C2 N1 C10 -0.6(4)
C3 C2 N1 Co1 1.3(3)
C1 C2 N1 Co1 -177.5(2)
C11 C10 N1 C2 -107.8(3)
C15 C10 N1 C2 77.5(4)
C11 C10 N1 Co1 68.8(3)
C15 C10 N1 Co1 -105.9(3)
C4 C3 N2 C7 -0.5(4)
C2 C3 N2 C7 -180.0(3)
C4 C3 N2 Co1 -176.3(2)
C2 C3 N2 Co1 4.2(3)
C6 C7 N2 C3 0.9(4)
C8 C7 N2 C3 -178.5(3)
C6 C7 N2 Co1 176.8(2)
C8 C7 N2 Co1 -2.7(3)
C7 C8 N3 C22 179.4(3)
C9 C8 N3 C22 0.6(5)
C7 C8 N3 Co1 0.2(3)
C9 C8 N3 Co1 -178.7(3)
C23 C22 N3 C8 -157.3(3)
C29 C22 N3 C8 84.5(4)
C23 C22 N3 Co1 21.9(3)
C29 C22 N3 Co1 -96.3(3)
C3 N2 Co1 N3 178.2(2)
C7 N2 Co1 N3 2.3(2)
C3 N2 Co1 N1 -2.9(2)
C7 N2 Co1 N1 -178.9(2)
C3 N2 Co1 C28 159.0(6)
C7 N2 Co1 C28 -17.0(8)
C8 N3 Co1 N2 -1.3(2)
C22 N3 Co1 N2 179.4(2)
C8 N3 Co1 N1 -5.1(5)
C22 N3 Co1 N1 175.7(3)
C8 N3 Co1 C28 174.9(3)
C22 N3 Co1 C28 -4.4(2)
C2 N1 Co1 N2 0.7(2)
C10 N1 Co1 N2 -176.0(2)
C2 N1 Co1 N3 4.5(5)
C10 N1 Co1 N3 -172.2(3)
C2 N1 Co1 C28 -175.4(2)
C10 N1 Co1 C28 7.9(3)
C27 C28 Co1 N2 -134.1(6)
C23 C28 Co1 N2 4.6(8)
C27 C28 Co1 N3 -153.1(4)
C23 C28 Co1 N3 -14.5(2)
C27 C28 Co1 N1 26.8(4)
C23 C28 Co1 N1 165.5(2)
